data_7021231
loop_
_publ_author_name
'Liao, Zuolei'
'Ling, Jie'
'Reinke, Laura R.'
'Szymanowski, Jennifer E. S.'
'Sigmon, Ginger E.'
'Burns, Peter C.'

_publ_section_title
;
 Cage clusters built from uranyl ions bridged through peroxo and
 1-hydroxyethane-1,1-diphosphonic acid ligands.
;
_journal_issue 19
_journal_name_full 'Dalton transactions (Cambridge, England : 2003)'
_journal_page_first 6793
_journal_page_last 6802
_journal_paper_doi 10.1039/c3dt33025g
_journal_volume 42
_journal_year 2013
_chemical_formula_sum 'C64 K16 Na28 O668 P64 U64'
_chemical_formula_weight 29941.96
_chemical_name_systematic
;
?
;
_space_group_IT_number 87
_symmetry_cell_setting tetragonal
_symmetry_space_group_name_Hall '-I 4'
_symmetry_space_group_name_H-M 'I 4/m'
_atom_sites_solution_hydrogens none
_atom_sites_solution_primary direct
_atom_sites_solution_secondary difmap
_audit_creation_method SHELXL-97
_cell_angle_alpha 90.00
_cell_angle_beta 90.00
_cell_angle_gamma 90.00
_cell_formula_units_Z 2
_cell_length_a 34.056(3)
_cell_length_b 34.056(3)
_cell_length_c 40.022(4)
_cell_measurement_temperature 100(2)
_cell_volume 46418(7)
_computing_structure_refinement 'SHELXL-97 (Sheldrick, 2008)'
_computing_structure_solution 'SHELXS-97 (Sheldrick, 2008)'
_diffrn_ambient_temperature 100(2)
_diffrn_measured_fraction_theta_full 0.999
_diffrn_measured_fraction_theta_max 0.999
_diffrn_measurement_device_type CCD
_diffrn_measurement_method CCD
_diffrn_radiation_monochromator graphite
_diffrn_radiation_source 'fine-focus sealed tube'
_diffrn_radiation_type MoK\a
_diffrn_radiation_wavelength 0.71073
_diffrn_reflns_av_R_equivalents 0.0865
_diffrn_reflns_av_sigmaI/netI 0.0310
_diffrn_reflns_limit_h_max 30
_diffrn_reflns_limit_h_min -30
_diffrn_reflns_limit_k_max 30
_diffrn_reflns_limit_k_min -30
_diffrn_reflns_limit_l_max 36
_diffrn_reflns_limit_l_min -36
_diffrn_reflns_number 121689
_diffrn_reflns_theta_full 18.74
_diffrn_reflns_theta_max 18.74
_diffrn_reflns_theta_min 0.85
_exptl_absorpt_coefficient_mu 11.409
_exptl_absorpt_correction_T_max 0.254
_exptl_absorpt_correction_T_min 0.211
_exptl_absorpt_correction_type multi-scan
_exptl_absorpt_process_details SADABS
_exptl_crystal_colour yellow
_exptl_crystal_density_diffrn 2.142
_exptl_crystal_density_method 'not measured'
_exptl_crystal_description blocky
_exptl_crystal_F_000 26376
_exptl_crystal_size_max 0.15
_exptl_crystal_size_mid 0.12
_exptl_crystal_size_min 0.12
_refine_diff_density_max 3.377
_refine_diff_density_min -1.308
_refine_diff_density_rms 0.422
_refine_ls_extinction_method none
_refine_ls_goodness_of_fit_ref 1.099
_refine_ls_hydrogen_treatment none
_refine_ls_matrix_type full
_refine_ls_number_parameters 568
_refine_ls_number_reflns 9190
_refine_ls_number_restraints 0
_refine_ls_restrained_S_all 1.099
_refine_ls_R_factor_all 0.1180
_refine_ls_R_factor_gt 0.0877
_refine_ls_shift/su_max 0.001
_refine_ls_shift/su_mean 0.000
_refine_ls_structure_factor_coef Fsqd
_refine_ls_weighting_details 'calc w=1/[\s^2^(Fo^2^)+(0.1453P)^2^+9354.2666P] where P=(Fo^2^+2Fc^2^)/3'
_refine_ls_weighting_scheme calc
_refine_ls_wR_factor_gt 0.2318
_refine_ls_wR_factor_ref 0.2754
_reflns_number_gt 7041
_reflns_number_total 9190
_reflns_threshold_expression >2sigma(I)
_cod_data_source_file c3dt33025g.txt
_cod_data_source_block u64l32
_cod_depositor_comments
;

2024-04-09
Z value and formula fixed to values more according to usual
chemical conventions.                 miguel
;
_cod_original_formula_sum 'C32 K8 Na14 O334 P32 U32'
_cod_original_formula_weight 14970.98
_cod_original_formula_units_Z 4
_cod_original_cell_volume 46418(8)
_cod_original_sg_symbol_H-M I4/m
_cod_database_code 7021231

loop_
_symmetry_equiv_pos_as_xyz
'x, y, z'
'-x, -y, z'
'-y, x, z'
'y, -x, z'
'x+1/2, y+1/2, z+1/2'
'-x+1/2, -y+1/2, z+1/2'
'-y+1/2, x+1/2, z+1/2'
'y+1/2, -x+1/2, z+1/2'
'-x, -y, -z'
'x, y, -z'
'y, -x, -z'
'-y, x, -z'
'-x+1/2, -y+1/2, -z+1/2'
'x+1/2, y+1/2, -z+1/2'
'y+1/2, -x+1/2, -z+1/2'
'-y+1/2, x+1/2, -z+1/2'

loop_
_atom_site_label
_atom_site_type_symbol
_atom_site_fract_x
_atom_site_fract_y
_atom_site_fract_z
_atom_site_U_iso_or_equiv
_atom_site_adp_type
_atom_site_occupancy
_atom_site_symmetry_multiplicity
_atom_site_calc_flag
_atom_site_refinement_flags
U1 U 0.67065(4) 0.88558(4) -0.07414(4) 0.0381(5) Uani 1 1 d .
U2 U 0.88556(4) 0.67065(4) -0.07414(4) 0.0379(5) Uani 1 1 d .
U3 U 0.58336(6) 0.88545(6) 0.0000 0.0367(6) Uani 1 2 d S
U4 U 0.88548(6) 0.58338(6) 0.0000 0.0367(6) Uani 1 2 d S
U5 U 0.75811(6) 0.88527(6) 0.0000 0.0426(6) Uani 1 2 d S
U6 U 0.88526(6) 0.75812(6) 0.0000 0.0427(6) Uani 1 2 d S
U7 U 0.74997(4) 0.66301(4) -0.14207(4) 0.0444(5) Uani 1 1 d .
U8 U 0.66293(4) 0.74994(4) -0.14207(4) 0.0444(5) Uani 1 1 d .
U9 U 0.66594(5) 0.57881(5) -0.17024(5) 0.0612(6) Uani 1 1 d .
U10 U 0.57879(5) 0.66588(5) -0.17019(5) 0.0614(6) Uani 1 1 d .
P8 P 0.6245(3) 0.8490(3) -0.1515(3) 0.047(3) Uani 1 1 d .
P7 P 0.8491(3) 0.6244(3) -0.1515(3) 0.048(3) Uani 1 1 d .
P6 P 0.5000(3) 0.8315(3) -0.0375(3) 0.042(3) Uani 1 1 d .
P5 P 0.8520(3) 0.8520(3) -0.0370(3) 0.054(3) Uani 1 1 d .
P4 P 0.8458(3) 0.7131(3) -0.1513(3) 0.049(3) Uani 1 1 d .
P3 P 0.7133(3) 0.8457(3) -0.1512(3) 0.048(3) Uani 1 1 d .
P2 P 0.7219(4) 0.4999(3) -0.2120(3) 0.061(3) Uani 1 1 d .
P1 P 0.6355(4) 0.5001(4) -0.2276(3) 0.071(4) Uani 1 1 d .
K1 K 0.5930(3) 0.8044(3) -0.0688(3) 0.066(3) Uani 1 1 d .
K2 K 0.8045(3) 0.5929(3) -0.0687(3) 0.066(3) Uani 1 1 d .
O65 O 0.7492(9) 0.8591(9) -0.1707(8) 0.079(9) Uiso 1 1 d .
O64 O 0.6093(9) 0.8409(9) 0.0000 0.035(8) Uiso 1 2 d S
O63 O 0.8412(9) 0.6097(9) 0.0000 0.031(8) Uiso 1 2 d S
O62 O 0.9161(6) 0.6296(6) -0.0340(5) 0.033(6) Uiso 1 1 d .
O61 O 0.6302(6) 0.9160(6) -0.0343(6) 0.036(6) Uiso 1 1 d .
O60 O 0.5365(7) 0.8568(7) -0.0362(6) 0.049(7) Uiso 1 1 d .
O59 O 0.8567(7) 0.5364(7) -0.0364(6) 0.048(7) Uiso 1 1 d .
O58 O 0.6206(8) 0.6204(8) -0.1454(7) 0.064(8) Uiso 1 1 d .
O57 O 0.7093(6) 0.9149(6) -0.0336(6) 0.039(6) Uiso 1 1 d .
O56 O 0.9146(7) 0.7091(7) -0.0336(6) 0.042(6) Uiso 1 1 d .
O55 O 0.6042(6) 0.8953(6) -0.0560(6) 0.035(6) Uiso 1 1 d .
O54 O 0.6228(7) 0.8048(7) -0.1587(6) 0.048(7) Uiso 1 1 d .
O53 O 0.8953(6) 0.6045(6) -0.0559(5) 0.032(6) Uiso 1 1 d .
O52 O 0.8049(7) 0.6230(7) -0.1587(6) 0.048(7) Uiso 1 1 d .
O51 O 0.7123(7) 0.8606(7) -0.1157(6) 0.048(7) Uiso 1 1 d .
O50 O 0.8611(7) 0.8088(8) -0.0352(6) 0.055(7) Uiso 1 1 d .
O49 O 0.8605(7) 0.7125(7) -0.1155(6) 0.051(7) Uiso 1 1 d .
O48 O 0.8081(7) 0.8610(7) -0.0354(6) 0.054(7) Uiso 1 1 d .
O47 O 0.9325(10) 0.7835(10) 0.0000 0.048(10) Uiso 1 2 d S
O46 O 0.8393(7) 0.6699(7) -0.0526(6) 0.039(6) Uiso 1 1 d .
O45 O 0.6945(7) 0.6954(7) -0.1198(6) 0.042(6) Uiso 1 1 d .
O44 O 0.6705(7) 0.8393(7) -0.0528(6) 0.040(6) Uiso 1 1 d .
O43 O 0.7835(10) 0.9329(10) 0.0000 0.046(9) Uiso 1 2 d S
O42 O 0.9308(7) 0.6706(7) -0.0974(6) 0.045(7) Uiso 1 1 d .
O41 O 0.7377(7) 0.8965(7) -0.0563(6) 0.043(6) Uiso 1 1 d .
O40 O 0.5970(8) 0.7276(8) -0.1469(7) 0.069(8) Uiso 1 1 d .
O39 O 0.6702(7) 0.9307(7) -0.0975(6) 0.044(6) Uiso 1 1 d .
O38 O 0.7272(9) 0.5970(8) -0.1472(7) 0.070(9) Uiso 1 1 d .
O37 O 0.8963(7) 0.7375(7) -0.0565(6) 0.044(7) Uiso 1 1 d .
O36 O 0.7360(7) 0.6711(7) -0.1847(6) 0.044(7) Uiso 1 1 d .
O35 O 0.6290(7) 0.8568(7) -0.1145(6) 0.048(7) Uiso 1 1 d .
O34 O 0.6709(7) 0.7362(7) -0.1845(6) 0.045(7) Uiso 1 1 d .
O33 O 0.8568(7) 0.6291(7) -0.1147(6) 0.052(7) Uiso 1 1 d .
O32 O 0.5557(10) 0.9309(10) 0.0000 0.045(9) Uiso 1 2 d S
O31 O 0.7139(9) 0.5358(9) -0.1915(8) 0.077(9) Uiso 1 1 d .
O30 O 0.5359(9) 0.7143(9) -0.1909(8) 0.082(9) Uiso 1 1 d .
O29 O 0.6965(7) 0.6205(7) -0.1322(6) 0.043(6) Uiso 1 1 d .
O28 O 0.7660(7) 0.6553(7) -0.1001(6) 0.047(7) Uiso 1 1 d .
O27 O 0.6070(14) 0.5003(13) -0.2572(12) 0.135(15) Uiso 1 1 d .
O26 O 0.6203(7) 0.6962(7) -0.1317(6) 0.052(7) Uiso 1 1 d .
O25 O 0.6705(7) 0.9109(7) -0.1685(6) 0.048(7) Uiso 1 1 d .
O24 O 0.8012(7) 0.7082(7) -0.1530(6) 0.053(7) Uiso 1 1 d .
O23 O 0.7082(7) 0.8015(7) -0.1532(6) 0.051(7) Uiso 1 1 d .
O22 O 0.6553(7) 0.7659(7) -0.1002(6) 0.048(7) Uiso 1 1 d .
O21 O 0.8588(9) 0.7493(9) -0.1707(8) 0.079(10) Uiso 1 1 d .
O20 O 0.6102(7) 0.6737(7) -0.2037(6) 0.052(7) Uiso 1 1 d .
O19 O 0.8377(10) 0.7340(10) 0.0000 0.051(10) Uiso 1 2 d S
O18 O 0.9318(10) 0.5557(10) 0.0000 0.049(10) Uiso 1 2 d S
O17 O 0.9110(7) 0.6709(7) -0.1684(6) 0.046(7) Uiso 1 1 d .
O16 O 0.7339(10) 0.8377(10) 0.0000 0.052(10) Uiso 1 2 d S
O15 O 0.5000(8) 0.8051(8) -0.0671(7) 0.059(8) Uiso 1 1 d .
O14 O 0.5905(8) 0.8706(8) -0.1671(7) 0.062(8) Uiso 1 1 d .
O13 O 0.8708(8) 0.5900(8) -0.1672(7) 0.064(8) Uiso 1 1 d .
O12 O 0.7639(10) 0.5001(9) -0.2262(9) 0.088(10) Uiso 1 1 d .
O11 O 0.5358(10) 0.6316(10) -0.2074(9) 0.093(11) Uiso 1 1 d .
O10 O 0.6314(10) 0.5360(10) -0.2075(8) 0.090(10) Uiso 1 1 d .
O9 O 0.9178(18) 0.8708(18) 0.0000 0.13(2) Uiso 1 2 d S
O8 O 0.7274(7) 0.7274(7) -0.1259(6) 0.042(6) Uiso 1 1 d .
O7 O 0.8713(12) 0.8715(12) -0.0689(10) 0.118(13) Uiso 1 1 d .
O6 O 0.5452(10) 0.6586(10) -0.1367(8) 0.087(10) Uiso 1 1 d .
O5 O 0.6584(9) 0.5452(10) -0.1365(8) 0.086(10) Uiso 1 1 d .
O4 O 0.5975(9) 0.5976(9) -0.1692(8) 0.078(9) Uiso 1 1 d .
O3 O 0.5373(18) 0.7753(18) 0.0000 0.13(2) Uiso 1 2 d S
O2 O 0.689(2) 0.542(2) -0.2646(19) 0.24(3) Uiso 1 1 d .
O1 O 0.6738(7) 0.6104(7) -0.2038(6) 0.053(7) Uiso 1 1 d .
C1 C 0.6856(19) 0.4993(19) -0.2445(17) 0.12(2) Uiso 1 1 d .
C2 C 0.8711(17) 0.8713(17) 0.0000 0.058(17) Uiso 1 2 d S
C3 C 0.5003(14) 0.8038(14) 0.0000 0.030(13) Uiso 1 2 d S
C4 C 0.8680(12) 0.6695(12) -0.1712(10) 0.057(12) Uiso 1 1 d .
C5 C 0.6699(12) 0.8682(12) -0.1712(10) 0.057(12) Uiso 1 1 d .
C6 C 0.8579(14) 0.6688(14) -0.2091(12) 0.077(14) Uiso 1 1 d .
C7 C 0.463(2) 0.776(2) 0.0000 0.07(2) Uiso 1 2 d S
C8 C 0.8724(19) 0.9172(19) 0.0000 0.067(18) Uiso 1 2 d S
C9 C 0.6690(14) 0.8577(14) -0.2097(12) 0.077(14) Uiso 1 1 d .
C10 C 0.688(2) 0.456(2) -0.2636(19) 0.15(3) Uiso 1 1 d .
Na1 Na 0.8033(6) 0.6717(6) 0.0000 0.045(5) Uiso 1 2 d S
Na2 Na 0.6723(6) 0.8035(6) 0.0000 0.045(5) Uiso 1 2 d S
Na3 Na 0.6800(5) 0.6799(5) -0.2241(4) 0.062(4) Uiso 1 1 d .
Na4 Na 0.6758(7) 1.0002(7) -0.1010(6) 0.107(7) Uiso 1 1 d .
Na5 Na 1.0000(13) 0.5531(13) 0.0000 0.080(13) Uiso 0.60 2 d SP
O24W O 0.7644(5) 0.7644(5) -0.1885(5) 0.017(5) Uiso 1 1 d .
O23W O 0.5909(7) 0.5908(7) -0.2449(6) 0.042(6) Uiso 1 1 d .
O22W O 0.7997(11) 0.7440(11) -0.0770(9) 0.099(11) Uiso 1 1 d .
O21W O 0.7443(12) 0.7998(12) -0.0770(10) 0.030(11) Uiso 0.50 1 d P
O20W O 0.9276(12) 0.5005(12) -0.0640(10) 0.028(11) Uiso 0.50 1 d P
O19W O 0.7512(12) 0.6317(13) -0.0251(11) 0.036(12) Uiso 0.50 1 d P
O18W O 0.6317(12) 0.7510(12) 0.0248(10) 0.030(11) Uiso 0.50 1 d P
O17W O 0.7720(9) 0.5930(9) -0.2192(8) 0.084(10) Uiso 1 1 d .
O16W O 0.7262(18) 1.0002(18) -0.0472(16) 0.080(19) Uiso 0.50 1 d P
O15W O 0.6201(17) 1.0007(17) -0.0604(15) 0.070(17) Uiso 0.50 1 d P
O14W O 0.736(2) 0.999(2) -0.1367(18) 0.10(2) Uiso 0.50 1 d P
O13W O 0.6515(15) 0.7337(15) -0.2576(13) 0.056(15) Uiso 0.50 1 d P
O12W O 0.7343(15) 0.6512(15) -0.2572(13) 0.055(14) Uiso 0.50 1 d P
O11W O 0.6275(18) 0.9998(18) -0.1439(15) 0.080(19) Uiso 0.50 1 d P
O10W O 1.0000 0.5000 0.036(2) 0.08(3) Uiso 0.50 2 d SP
O9W O 0.9338(19) 0.5706(19) -0.1125(17) 0.09(2) Uiso 0.50 1 d P
O8W O 0.933(2) 0.429(2) -0.1133(17) 0.09(2) Uiso 0.50 1 d P
O7W O 0.5931(10) 0.7721(10) -0.2193(9) 0.011(9) Uiso 0.50 1 d P
O6W O 0.5010(17) 0.6634(17) -0.0835(15) 0.072(18) Uiso 0.50 1 d P
O5W O 0.5008(18) 0.5812(18) -0.1479(16) 0.079(19) Uiso 0.50 1 d P
O4W O 0.5406(18) 0.7858(18) -0.1370(15) 0.079(18) Uiso 0.50 1 d P
O3W O 0.5644(14) 0.7267(14) -0.0815(12) 0.050(14) Uiso 0.50 1 d P
O2W O 0.7854(17) 0.5400(17) -0.1370(15) 0.074(18) Uiso 0.50 1 d P
O1W O 0.7253(16) 0.5645(16) -0.0819(14) 0.063(16) Uiso 0.50 1 d P

loop_
_atom_site_aniso_label
_atom_site_aniso_U_11
_atom_site_aniso_U_22
_atom_site_aniso_U_33
_atom_site_aniso_U_23
_atom_site_aniso_U_13
_atom_site_aniso_U_12
U1 0.0443(10) 0.0331(9) 0.0370(10) -0.0003(7) 0.0022(7) -0.0005(7)
U2 0.0329(9) 0.0436(10) 0.0373(10) 0.0021(7) -0.0001(7) -0.0005(7)
U3 0.0384(13) 0.0370(13) 0.0348(13) 0.000 0.000 0.0024(10)
U4 0.0363(13) 0.0392(13) 0.0345(13) 0.000 0.000 0.0022(10)
U5 0.0436(14) 0.0344(13) 0.0497(15) 0.000 0.000 -0.0004(10)
U6 0.0347(13) 0.0438(14) 0.0496(15) 0.000 0.000 -0.0002(10)
U7 0.0391(10) 0.0446(10) 0.0496(11) -0.0010(8) -0.0055(8) 0.0062(7)
U8 0.0451(10) 0.0390(10) 0.0492(11) -0.0061(8) -0.0008(8) 0.0065(7)
U9 0.0432(11) 0.0382(10) 0.1021(15) -0.0053(9) -0.0031(10) 0.0017(8)
U10 0.0384(10) 0.0436(11) 0.1021(15) -0.0033(10) -0.0044(9) 0.0020(8)
P8 0.047(7) 0.038(7) 0.057(8) -0.002(6) -0.010(6) 0.004(5)
P7 0.040(7) 0.049(7) 0.055(8) -0.009(6) -0.003(6) 0.002(5)
P6 0.036(6) 0.044(7) 0.048(7) -0.018(5) -0.001(5) 0.000(5)
P5 0.051(7) 0.053(7) 0.059(8) 0.011(6) 0.012(6) 0.001(6)
P4 0.043(7) 0.058(7) 0.045(7) 0.015(6) -0.006(5) -0.004(5)
P3 0.057(7) 0.043(7) 0.045(7) -0.007(5) 0.016(6) -0.006(5)
P2 0.065(8) 0.042(7) 0.076(9) -0.002(6) 0.024(7) -0.003(6)
P1 0.079(9) 0.061(8) 0.074(9) -0.001(7) -0.032(8) -0.002(7)
K1 0.064(7) 0.047(6) 0.085(8) -0.012(5) 0.025(6) 0.010(5)
K2 0.047(6) 0.069(7) 0.082(7) 0.027(6) -0.010(5) 0.010(5)

loop_
_atom_type_symbol
_atom_type_description
_atom_type_scat_dispersion_real
_atom_type_scat_dispersion_imag
_atom_type_scat_source
C C 0.0033 0.0016 'International Tables Vol C Tables 4.2.6.8 and 6.1.1.4'
O O 0.0106 0.0060 'International Tables Vol C Tables 4.2.6.8 and 6.1.1.4'
Na Na 0.0362 0.0249 'International Tables Vol C Tables 4.2.6.8 and 6.1.1.4'
P P 0.1023 0.0942 'International Tables Vol C Tables 4.2.6.8 and 6.1.1.4'
U U -9.6767 9.6646 'International Tables Vol C Tables 4.2.6.8 and 6.1.1.4'
K K 0.2009 0.2494 'International Tables Vol C Tables 4.2.6.8 and 6.1.1.4'

loop_
_geom_angle_atom_site_label_1
_geom_angle_atom_site_label_2
_geom_angle_atom_site_label_3
_geom_angle
_geom_angle_site_symmetry_1
_geom_angle_site_symmetry_3
O44 U1 O39 177.1(11) . .
O44 U1 O57 92.7(9) . .
O39 U1 O57 90.0(9) . .
O44 U1 O61 93.6(9) . .
O39 U1 O61 88.4(9) . .
O57 U1 O61 70.6(8) . .
O44 U1 O51 91.1(9) . .
O39 U1 O51 87.0(10) . .
O57 U1 O51 108.0(8) . .
O61 U1 O51 175.1(8) . .
O44 U1 O35 87.7(9) . .
O39 U1 O35 89.6(10) . .
O57 U1 O35 177.7(8) . .
O61 U1 O35 107.2(8) . .
O51 U1 O35 74.2(8) . .
O44 U1 O55 88.6(9) . .
O39 U1 O55 91.8(9) . .
O57 U1 O55 105.3(8) . .
O61 U1 O55 34.9(7) . .
O51 U1 O55 146.7(8) . .
O35 U1 O55 72.5(8) . .
O44 U1 O41 89.9(9) . .
O39 U1 O41 91.7(9) . .
O57 U1 O41 36.0(8) . .
O61 U1 O41 106.6(8) . .
O51 U1 O41 72.2(8) . .
O35 U1 O41 146.3(8) . .
O55 U1 O41 141.1(8) . .
O44 U1 K1 48.5(7) . .
O39 U1 K1 129.8(8) . .
O57 U1 K1 131.6(6) . .
O61 U1 K1 82.8(5) . .
O51 U1 K1 101.2(6) . .
O35 U1 K1 47.5(6) . .
O55 U1 K1 55.4(5) . .
O41 U1 K1 138.2(6) . .
O44 U1 Na4 166.7(8) . .
O39 U1 Na4 16.2(8) . .
O57 U1 Na4 75.2(6) . .
O61 U1 Na4 77.3(6) . .
O51 U1 Na4 97.8(7) . .
O35 U1 Na4 104.2(7) . .
O55 U1 Na4 89.3(6) . .
O41 U1 Na4 83.6(6) . .
K1 U1 Na4 137.7(4) . .
O44 U1 Na2 18.3(8) . .
O39 U1 Na2 164.6(8) . .
O57 U1 Na2 77.2(6) . .
O61 U1 Na2 79.4(6) . .
O51 U1 Na2 105.0(6) . .
O35 U1 Na2 102.8(6) . .
O55 U1 Na2 83.6(6) . .
O41 U1 Na2 83.0(6) . .
K1 U1 Na2 58.3(3) . .
Na4 U1 Na2 148.5(4) . .
O46 U2 O42 177.5(11) . .
O46 U2 O56 92.6(9) . .
O42 U2 O56 89.8(9) . .
O46 U2 O49 91.6(9) . .
O42 U2 O49 87.0(10) . .
O56 U2 O49 107.9(8) . .
O46 U2 O62 92.9(9) . .
O42 U2 O62 88.5(9) . .
O56 U2 O62 70.7(8) . .
O49 U2 O62 175.3(8) . .
O46 U2 O33 87.6(9) . .
O42 U2 O33 90.0(10) . .
O56 U2 O33 177.8(9) . .
O49 U2 O33 74.2(9) . .
O62 U2 O33 107.1(8) . .
O46 U2 O53 87.8(9) . .
O42 U2 O53 92.2(9) . .
O56 U2 O53 105.1(8) . .
O49 U2 O53 147.0(8) . .
O62 U2 O53 34.5(7) . .
O33 U2 O53 72.8(8) . .
O46 U2 O37 90.3(9) . .
O42 U2 O37 91.2(9) . .
O56 U2 O37 36.2(8) . .
O49 U2 O37 71.9(8) . .
O62 U2 O37 106.9(8) . .
O33 U2 O37 145.9(8) . .
O53 U2 O37 141.1(8) . .
O46 U2 K2 48.0(7) . .
O42 U2 K2 130.3(8) . .
O56 U2 K2 131.4(6) . .
O49 U2 K2 101.4(6) . .
O62 U2 K2 82.6(5) . .
O33 U2 K2 47.7(6) . .
O53 U2 K2 55.4(5) . .
O37 U2 K2 138.1(6) . .
O46 U2 Na4 166.6(8) . 3_755
O42 U2 Na4 15.9(8) . 3_755
O56 U2 Na4 75.5(7) . 3_755
O49 U2 Na4 97.9(7) . 3_755
O62 U2 Na4 77.4(6) . 3_755
O33 U2 Na4 104.0(7) . 3_755
O53 U2 Na4 89.3(6) . 3_755
O37 U2 Na4 83.7(6) . 3_755
K2 U2 Na4 137.7(4) . 3_755
O46 U2 Na1 17.9(7) . .
O42 U2 Na1 164.5(8) . .
O56 U2 Na1 77.2(6) . .
O49 U2 Na1 104.9(6) . .
O62 U2 Na1 79.3(6) . .
O33 U2 Na1 102.7(7) . .
O53 U2 Na1 83.2(6) . .
O37 U2 Na1 83.3(6) . .
K2 U2 Na1 58.0(3) . .
Na4 U2 Na1 148.7(4) 3_755 .
O64 U3 O32 178.9(15) . .
O64 U3 O61 92.3(10) . .
O32 U3 O61 88.6(10) . .
O64 U3 O61 92.3(10) . 10
O32 U3 O61 88.6(10) . 10
O61 U3 O61 71.6(11) . 10
O64 U3 O60 89.0(10) . 10
O32 U3 O60 90.1(10) . 10
O61 U3 O60 177.7(8) . 10
O61 U3 O60 106.5(8) 10 10
O64 U3 O60 89.0(10) . .
O32 U3 O60 90.1(10) . .
O61 U3 O60 106.5(8) . .
O61 U3 O60 177.7(8) 10 .
O60 U3 O60 75.4(12) 10 .
O64 U3 O55 88.4(6) . .
O32 U3 O55 92.0(6) . .
O61 U3 O55 35.1(7) . .
O61 U3 O55 106.6(8) 10 .
O60 U3 O55 146.9(8) 10 .
O60 U3 O55 71.6(8) . .
O64 U3 O55 88.4(6) . 10
O32 U3 O55 92.0(6) . 10
O61 U3 O55 106.6(8) . 10
O61 U3 O55 35.1(7) 10 10
O60 U3 O55 71.6(8) 10 10
O60 U3 O55 146.9(8) . 10
O55 U3 O55 141.3(11) . 10
O64 U3 K1 49.3(4) . .
O32 U3 K1 130.3(4) . .
O61 U3 K1 81.0(6) . .
O61 U3 K1 131.8(6) 10 .
O60 U3 K1 101.3(6) 10 .
O60 U3 K1 48.3(6) . .
O55 U3 K1 53.9(5) . .
O55 U3 K1 137.6(5) 10 .
O64 U3 K1 49.3(4) . 10
O32 U3 K1 130.3(4) . 10
O61 U3 K1 131.8(6) . 10
O61 U3 K1 81.0(6) 10 10
O60 U3 K1 48.3(6) 10 10
O60 U3 K1 101.3(6) . 10
O55 U3 K1 137.6(5) . 10
O55 U3 K1 53.9(5) 10 10
K1 U3 K1 89.4(3) . 10
O64 U3 Na5 164.6(12) . 11_575
O32 U3 Na5 16.6(12) . 11_575
O61 U3 Na5 75.3(7) . 11_575
O61 U3 Na5 75.3(7) 10 11_575
O60 U3 Na5 103.1(8) 10 11_575
O60 U3 Na5 103.1(8) . 11_575
O55 U3 Na5 86.5(6) . 11_575
O55 U3 Na5 86.5(6) 10 11_575
K1 U3 Na5 134.73(18) . 11_575
K1 U3 Na5 134.73(18) 10 11_575
O64 U3 Na2 17.1(10) . .
O32 U3 Na2 164.0(11) . .
O61 U3 Na2 78.4(6) . .
O61 U3 Na2 78.5(6) 10 .
O60 U3 Na2 102.5(6) 10 .
O60 U3 Na2 102.5(6) . .
O55 U3 Na2 82.9(5) . .
O55 U3 Na2 82.9(5) 10 .
K1 U3 Na2 57.3(2) . .
K1 U3 Na2 57.3(2) 10 .
Na5 U3 Na2 147.4(7) 11_575 .
O63 U4 O18 179.9(14) . .
O63 U4 O62 92.3(9) . 10
O18 U4 O62 87.8(10) . 10
O63 U4 O62 92.3(9) . .
O18 U4 O62 87.8(10) . .
O62 U4 O62 71.6(11) 10 .
O63 U4 O53 88.1(6) . .
O18 U4 O53 91.9(6) . .
O62 U4 O53 106.4(8) 10 .
O62 U4 O53 35.0(7) . .
O63 U4 O53 88.1(6) . 10
O18 U4 O53 91.9(6) . 10
O62 U4 O53 35.0(7) 10 10
O62 U4 O53 106.4(8) . 10
O53 U4 O53 140.9(10) . 10
O63 U4 O59 89.4(10) . .
O18 U4 O59 90.5(10) . .
O62 U4 O59 177.4(8) 10 .
O62 U4 O59 106.4(8) . .
O53 U4 O59 71.6(8) . .
O53 U4 O59 147.1(8) 10 .
O63 U4 O59 89.4(10) . 10
O18 U4 O59 90.5(10) . 10
O62 U4 O59 106.4(8) 10 10
O62 U4 O59 177.4(8) . 10
O53 U4 O59 147.2(8) . 10
O53 U4 O59 71.6(8) 10 10
O59 U4 O59 75.6(12) . 10
O63 U4 K2 49.5(4) . 10
O18 U4 K2 130.5(4) . 10
O62 U4 K2 81.3(5) 10 10
O62 U4 K2 132.2(5) . 10
O53 U4 K2 137.5(5) . 10
O53 U4 K2 54.0(5) 10 10
O59 U4 K2 101.3(6) . 10
O59 U4 K2 48.2(6) 10 10
O63 U4 K2 49.5(4) . .
O18 U4 K2 130.5(4) . .
O62 U4 K2 132.2(5) 10 .
O62 U4 K2 81.3(5) . .
O53 U4 K2 54.0(5) . .
O53 U4 K2 137.5(5) 10 .
O59 U4 K2 48.2(6) . .
O59 U4 K2 101.3(6) 10 .
K2 U4 K2 89.4(3) 10 .
O63 U4 Na5 164.1(11) . .
O18 U4 Na5 16.0(12) . .
O62 U4 Na5 74.9(7) 10 .
O62 U4 Na5 74.9(7) . .
O53 U4 Na5 86.6(5) . .
O53 U4 Na5 86.6(5) 10 .
O59 U4 Na5 103.1(8) . .
O59 U4 Na5 103.1(8) 10 .
K2 U4 Na5 134.73(18) 10 .
K2 U4 Na5 134.73(18) . .
O63 U4 Na1 16.4(10) . .
O18 U4 Na1 163.8(11) . .
O62 U4 Na1 79.0(6) 10 .
O62 U4 Na1 79.0(6) . .
O53 U4 Na1 82.8(5) . .
O53 U4 Na1 82.8(5) 10 .
O59 U4 Na1 102.3(6) . .
O59 U4 Na1 102.3(6) 10 .
K2 U4 Na1 57.2(2) 10 .
K2 U4 Na1 57.2(2) . .
Na5 U4 Na1 147.7(7) . .
O16 U5 O43 179.0(15) . .
O16 U5 O48 90.9(11) . 10
O43 U5 O48 88.2(10) . 10
O16 U5 O48 90.9(11) . .
O43 U5 O48 88.2(10) . .
O48 U5 O48 73.6(12) 10 .
O16 U5 O57 93.5(11) . .
O43 U5 O57 87.4(10) . .
O48 U5 O57 175.1(8) 10 .
O48 U5 O57 108.3(8) . .
O16 U5 O57 93.5(11) . 10
O43 U5 O57 87.4(10) . 10
O48 U5 O57 108.3(8) 10 10
O48 U5 O57 175.1(8) . 10
O57 U5 O57 69.4(11) . 10
O16 U5 O41 90.6(7) . .
O43 U5 O41 89.7(7) . .
O48 U5 O41 146.2(8) 10 .
O48 U5 O41 72.6(8) . .
O57 U5 O41 35.9(8) . .
O57 U5 O41 105.3(8) 10 .
O16 U5 O41 90.6(7) . 10
O43 U5 O41 89.7(7) . 10
O48 U5 O41 72.6(8) 10 10
O48 U5 O41 146.2(8) . 10
O57 U5 O41 105.3(8) . 10
O57 U5 O41 35.9(8) 10 10
O41 U5 O41 141.2(11) . 10
O16 U5 Na2 19.3(12) . .
O43 U5 Na2 161.7(11) . .
O48 U5 Na2 106.3(6) 10 .
O48 U5 Na2 106.3(6) . .
O57 U5 Na2 77.6(6) . .
O57 U5 Na2 77.7(6) 10 .
O41 U5 Na2 84.3(6) . .
O41 U5 Na2 84.3(6) 10 .
O19 U6 O47 178.7(15) . .
O19 U6 O56 93.2(11) . .
O47 U6 O56 87.9(10) . .
O19 U6 O56 93.2(11) . 10
O47 U6 O56 87.9(10) . 10
O56 U6 O56 69.3(11) . 10
O19 U6 O50 91.2(11) . .
O47 U6 O50 87.7(11) . .
O56 U6 O50 108.8(8) . .
O56 U6 O50 175.3(8) 10 .
O19 U6 O50 91.2(11) . 10
O47 U6 O50 87.7(11) . 10
O56 U6 O50 175.3(8) . 10
O56 U6 O50 108.8(8) 10 10
O50 U6 O50 72.8(12) . 10
O19 U6 O37 90.4(7) . .
O47 U6 O37 90.0(7) . .
O56 U6 O37 35.9(8) . .
O56 U6 O37 105.2(8) 10 .
O50 U6 O37 73.0(8) . .
O50 U6 O37 145.8(8) 10 .
O19 U6 O37 90.4(7) . 10
O47 U6 O37 90.0(7) . 10
O56 U6 O37 105.2(8) . 10
O56 U6 O37 35.9(8) 10 10
O50 U6 O37 145.8(8) . 10
O50 U6 O37 73.0(8) 10 10
O37 U6 O37 141.1(11) . 10
O19 U6 Na1 19.5(11) . .
O47 U6 Na1 161.8(11) . .
O56 U6 Na1 77.2(6) . .
O56 U6 Na1 77.2(6) 10 .
O50 U6 Na1 106.8(7) . .
O50 U6 Na1 106.8(7) 10 .
O37 U6 Na1 84.0(6) . .
O37 U6 Na1 84.0(6) 10 .
O28 U7 O36 177.6(11) . .
O28 U7 O45 87.6(10) . .
O36 U7 O45 94.4(9) . .
O28 U7 O29 89.3(10) . .
O36 U7 O29 92.8(9) . .
O45 U7 O29 66.7(8) . .
O28 U7 O24 92.6(10) . .
O36 U7 O24 85.4(10) . .
O45 U7 O24 110.9(8) . .
O29 U7 O24 176.9(8) . .
O28 U7 O38 92.3(10) . .
O36 U7 O38 88.7(10) . .
O45 U7 O38 102.2(9) . .
O29 U7 O38 35.5(9) . .
O24 U7 O38 146.7(9) . .
O28 U7 O52 86.5(10) . .
O36 U7 O52 91.7(10) . .
O45 U7 O52 171.7(8) . .
O29 U7 O52 107.4(8) . .
O24 U7 O52 75.2(8) . .
O38 U7 O52 72.3(9) . .
O28 U7 O8 88.8(9) . .
O36 U7 O8 91.8(9) . .
O45 U7 O8 38.7(8) . .
O29 U7 O8 105.4(8) . .
O24 U7 O8 72.2(8) . .
O38 U7 O8 140.8(9) . .
O52 U7 O8 146.8(8) . .
O28 U7 Na3 162.2(8) . .
O36 U7 Na3 20.2(8) . .
O45 U7 Na3 76.8(6) . .
O29 U7 Na3 76.8(6) . .
O24 U7 Na3 100.9(7) . .
O38 U7 Na3 82.8(7) . .
O52 U7 Na3 108.1(6) . .
O8 U7 Na3 84.4(6) . .
O28 U7 K2 29.1(8) . .
O36 U7 K2 150.1(8) . .
O45 U7 K2 110.6(6) . .
O29 U7 K2 82.9(6) . .
O24 U7 K2 99.9(6) . .
O38 U7 K2 70.7(7) . .
O52 U7 K2 61.9(6) . .
O8 U7 K2 117.9(6) . .
Na3 U7 K2 153.4(3) . .
O22 U8 O34 177.5(11) . .
O22 U8 O45 87.1(10) . .
O34 U8 O45 94.9(10) . .
O22 U8 O26 88.9(10) . .
O34 U8 O26 93.3(10) . .
O45 U8 O26 66.4(8) . .
O22 U8 O23 92.6(10) . .
O34 U8 O23 85.2(10) . .
O45 U8 O23 111.2(8) . .
O26 U8 O23 177.1(9) . .
O22 U8 O40 92.1(10) . .
O34 U8 O40 89.0(10) . .
O45 U8 O40 102.3(9) . .
O26 U8 O40 35.9(9) . .
O23 U8 O40 146.3(9) . .
O22 U8 O54 86.6(10) . .
O34 U8 O54 91.5(10) . .
O45 U8 O54 171.3(8) . .
O26 U8 O54 107.4(8) . .
O23 U8 O54 75.1(8) . .
O40 U8 O54 71.9(9) . .
O22 U8 O8 88.7(10) . .
O34 U8 O8 91.9(9) . .
O45 U8 O8 38.9(8) . .
O26 U8 O8 105.3(8) . .
O23 U8 O8 72.3(8) . .
O40 U8 O8 141.2(9) . .
O54 U8 O8 146.8(8) . .
O22 U8 Na3 162.1(8) . .
O34 U8 Na3 20.4(8) . .
O45 U8 Na3 77.1(6) . .
O26 U8 Na3 77.2(7) . .
O23 U8 Na3 100.8(7) . .
O40 U8 Na3 83.3(7) . .
O54 U8 Na3 108.1(6) . .
O8 U8 Na3 84.3(6) . .
O22 U8 K1 29.2(8) . .
O34 U8 K1 150.0(8) . .
O45 U8 K1 110.3(6) . .
O26 U8 K1 82.6(6) . .
O23 U8 K1 99.9(6) . .
O40 U8 K1 70.4(7) . .
O54 U8 K1 62.0(6) . .
O8 U8 K1 117.8(6) . .
Na3 U8 K1 153.5(3) . .
O1 U9 O5 178.4(14) . .
O1 U9 O58 93.1(11) . .
O5 U9 O58 88.3(13) . .
O1 U9 O29 93.3(10) . .
O5 U9 O29 87.7(12) . .
O58 U9 O29 69.1(9) . .
O1 U9 O31 90.0(11) . .
O5 U9 O31 88.6(13) . .
O58 U9 O31 175.7(10) . .
O29 U9 O31 107.9(9) . .
O1 U9 O38 90.2(11) . .
O5 U9 O38 90.0(13) . .
O58 U9 O38 105.0(10) . .
O29 U9 O38 35.9(9) . .
O31 U9 O38 72.1(10) . .
O1 U9 O10 88.4(12) . .
O5 U9 O10 90.6(13) . .
O58 U9 O10 108.2(11) . .
O29 U9 O10 176.8(10) . .
O31 U9 O10 74.7(11) . .
O38 U9 O10 146.8(11) . .
O1 U9 O4 89.8(11) . .
O5 U9 O4 91.0(13) . .
O58 U9 O4 35.8(10) . .
O29 U9 O4 104.9(9) . .
O31 U9 O4 147.2(11) . .
O38 U9 O4 140.7(10) . .
O10 U9 O4 72.4(11) . .
O1 U9 Na3 19.2(9) . .
O5 U9 Na3 162.3(11) . .
O58 U9 Na3 77.8(7) . .
O29 U9 Na3 77.2(6) . .
O31 U9 Na3 104.6(8) . .
O38 U9 Na3 83.2(7) . .
O10 U9 Na3 104.0(8) . .
O4 U9 Na3 84.2(8) . .
O20 U10 O6 177.9(14) . .
O20 U10 O58 93.2(11) . .
O6 U10 O58 88.8(13) . .
O20 U10 O26 94.0(10) . .
O6 U10 O26 87.3(12) . .
O58 U10 O26 69.0(9) . .
O20 U10 O30 90.1(11) . .
O6 U10 O30 87.9(13) . .
O58 U10 O30 175.3(10) . .
O26 U10 O30 107.4(10) . .
O20 U10 O40 90.3(11) . .
O6 U10 O40 89.8(13) . .
O58 U10 O40 105.2(10) . .
O26 U10 O40 36.2(9) . .
O30 U10 O40 71.4(10) . .
O20 U10 O11 88.3(12) . .
O6 U10 O11 90.4(13) . .
O58 U10 O11 108.4(11) . .
O26 U10 O11 176.6(10) . .
O30 U10 O11 75.1(11) . .
O40 U10 O11 146.4(11) . .
O20 U10 O4 89.9(11) . .
O6 U10 O4 91.3(13) . .
O58 U10 O4 35.8(10) . .
O26 U10 O4 104.8(10) . .
O30 U10 O4 147.7(11) . .
O40 U10 O4 140.9(10) . .
O11 U10 O4 72.6(11) . .
O20 U10 Na3 19.4(9) . .
O6 U10 Na3 162.6(11) . .
O58 U10 Na3 77.7(7) . .
O26 U10 Na3 77.6(7) . .
O30 U10 Na3 104.8(8) . .
O40 U10 Na3 83.3(7) . .
O11 U10 Na3 104.2(9) . .
O4 U10 Na3 84.2(8) . .
O35 P8 O14 113.5(15) . .
O35 P8 O54 111.1(15) . .
O14 P8 O54 111.8(15) . .
O35 P8 C5 105.7(17) . .
O14 P8 C5 107.0(18) . .
O54 P8 C5 107.3(17) . .
O35 P8 K1 40.9(10) . .
O14 P8 K1 109.9(12) . .
O54 P8 K1 76.2(10) . .
C5 P8 K1 138.3(14) . .
O33 P7 O13 113.7(16) . .
O33 P7 O52 110.9(15) . .
O13 P7 O52 112.1(15) . .
O33 P7 C4 105.5(17) . .
O13 P7 C4 107.2(18) . .
O52 P7 C4 106.9(17) . .
O33 P7 K2 41.1(10) . .
O13 P7 K2 109.7(12) . .
O52 P7 K2 76.2(10) . .
C4 P7 K2 138.3(14) . .
O15 P6 O59 111.6(15) . 3_655
O15 P6 O60 111.8(15) . .
O59 P6 O60 110.4(14) 3_655 .
O15 P6 C3 110.7(17) . .
O59 P6 C3 106.3(18) 3_655 .
O60 P6 C3 105.6(18) . .
O15 P6 K2 64.0(11) . 3_655
O59 P6 K2 54.7(10) 3_655 3_655
O60 P6 K2 154.0(11) . 3_655
C3 P6 K2 99.5(15) . 3_655
O15 P6 K1 63.9(11) . .
O59 P6 K1 153.7(11) 3_655 .
O60 P6 K1 54.8(10) . .
C3 P6 K1 99.0(15) . .
K2 P6 K1 127.8(4) 3_655 .
O50 P5 O48 113.5(15) . .
O50 P5 O7 111.3(19) . .
O48 P5 O7 110.8(19) . .
O50 P5 C2 105(2) . .
O48 P5 C2 105(2) . .
O7 P5 C2 112(2) . .
O49 P4 O21 113.4(17) . .
O49 P4 O24 111.7(15) . .
O21 P4 O24 110.8(16) . .
O49 P4 C4 105.1(17) . .
O21 P4 C4 108.1(18) . .
O24 P4 C4 107.4(17) . .
O51 P3 O23 112.3(15) . .
O51 P3 O65 113.6(16) . .
O23 P3 O65 111.3(16) . .
O51 P3 C5 104.5(17) . .
O23 P3 C5 107.3(17) . .
O65 P3 C5 107.3(18) . .
O31 P2 O30 108.9(18) . 4_565
O31 P2 O12 111.6(18) . .
O30 P2 O12 111.8(19) 4_565 .
O31 P2 C1 106(2) . .
O30 P2 C1 106(2) 4_565 .
O12 P2 C1 112(3) . .
O10 P1 O11 112(2) . 4_565
O10 P1 O27 111(2) . .
O11 P1 O27 112(2) 4_565 .
O10 P1 C1 108(3) . .
O11 P1 C1 106(3) 4_565 .
O27 P1 C1 108(3) . .
O22 K1 O35 71.1(7) . .
O22 K1 O18W 68.1(10) . 10
O35 K1 O18W 126.9(10) . 10
O22 K1 O3W 75.2(11) . .
O35 K1 O3W 127.8(12) . .
O18W K1 O3W 71.2(13) 10 .
O22 K1 O60 170.2(8) . .
O35 K1 O60 100.9(7) . .
O18W K1 O60 114.6(10) 10 .
O3W K1 O60 114.6(11) . .
O22 K1 O44 67.0(7) . .
O35 K1 O44 60.2(7) . .
O18W K1 O44 73.2(10) 10 .
O3W K1 O44 135.3(11) . .
O60 K1 O44 104.2(7) . .
O22 K1 O64 117.2(8) . .
O35 K1 O64 104.3(8) . .
O18W K1 O64 67.8(10) 10 .
O3W K1 O64 126.4(12) . .
O60 K1 O64 58.2(8) . .
O44 K1 O64 58.9(7) . .
O22 K1 O55 116.2(7) . .
O35 K1 O55 55.7(7) . .
O18W K1 O55 118.0(10) 10 .
O3W K1 O55 166.9(11) . .
O60 K1 O55 54.0(6) . .
O44 K1 O55 57.7(6) . .
O64 K1 O55 55.8(7) . .
O22 K1 O15 140.5(8) . .
O35 K1 O15 116.1(8) . .
O18W K1 O15 116.9(10) 10 .
O3W K1 O15 70.8(11) . .
O60 K1 O15 47.8(7) . .
O44 K1 O15 152.0(7) . .
O64 K1 O15 99.1(8) . .
O55 K1 O15 96.3(7) . .
O22 K1 O4W 87.0(12) . .
O35 K1 O4W 79.7(12) . .
O18W K1 O4W 129.2(14) 10 .
O3W K1 O4W 59.7(15) . .
O60 K1 O4W 97.4(12) . .
O44 K1 O4W 137.0(12) . .
O64 K1 O4W 155.6(13) . .
O55 K1 O4W 112.6(12) . .
O15 K1 O4W 58.8(12) . .
O22 K1 P6 164.5(6) . .
O35 K1 P6 116.9(6) . .
O18W K1 P6 111.2(9) 10 .
O3W K1 P6 89.9(10) . .
O60 K1 P6 25.0(5) . .
O44 K1 P6 128.2(6) . .
O64 K1 P6 74.9(6) . .
O55 K1 P6 78.2(5) . .
O15 K1 P6 24.9(5) . .
O4W K1 P6 81.9(11) . .
O22 K1 P8 65.2(6) . .
O35 K1 P8 20.4(5) . .
O18W K1 P8 131.5(9) 10 .
O3W K1 P8 108.1(10) . .
O60 K1 P8 109.3(6) . .
O44 K1 P8 77.1(5) . .
O64 K1 P8 124.7(6) . .
O55 K1 P8 73.5(5) . .
O15 K1 P8 107.3(6) . .
O4W K1 P8 60.7(11) . .
P6 K1 P8 117.2(4) . .
O28 K2 O19W 67.9(10) . .
O28 K2 O33 70.9(7) . .
O19W K2 O33 126.6(11) . .
O28 K2 O1W 74.7(12) . .
O19W K2 O1W 71.1(14) . .
O33 K2 O1W 127.3(12) . .
O28 K2 O59 170.1(8) . .
O19W K2 O59 115.0(11) . .
O33 K2 O59 101.0(8) . .
O1W K2 O59 115.1(12) . .
O28 K2 O46 67.2(7) . .
O19W K2 O46 73.1(10) . .
O33 K2 O46 60.3(7) . .
O1W K2 O46 135.0(12) . .
O59 K2 O46 104.1(7) . .
O28 K2 O63 116.9(8) . .
O19W K2 O63 67.9(10) . .
O33 K2 O63 104.1(8) . .
O1W K2 O63 126.9(12) . .
O59 K2 O63 58.6(8) . .
O46 K2 O63 58.4(7) . .
O28 K2 O53 116.0(7) . .
O19W K2 O53 117.8(10) . .
O33 K2 O53 55.8(7) . .
O1W K2 O53 167.6(12) . .
O59 K2 O53 54.2(6) . .
O46 K2 O53 57.3(6) . .
O63 K2 O53 55.5(7) . .
O28 K2 O15 140.5(8) . 4_565
O19W K2 O15 117.2(10) . 4_565
O33 K2 O15 116.2(8) . 4_565
O1W K2 O15 71.2(12) . 4_565
O59 K2 O15 47.8(7) . 4_565
O46 K2 O15 151.8(7) . 4_565
O63 K2 O15 99.5(8) . 4_565
O53 K2 O15 96.5(7) . 4_565
O28 K2 O2W 87.1(12) . .
O19W K2 O2W 129.0(14) . .
O33 K2 O2W 79.9(12) . .
O1W K2 O2W 59.5(15) . .
O59 K2 O2W 97.2(12) . .
O46 K2 O2W 137.5(12) . .
O63 K2 O2W 155.8(12) . .
O53 K2 O2W 113.0(11) . .
O15 K2 O2W 58.6(11) 4_565 .
O28 K2 C7 129.9(13) . 11_565
O19W K2 C7 65.9(14) . 11_565
O33 K2 C7 157.3(12) . 11_565
O1W K2 C7 72.8(15) . 11_565
O59 K2 C7 57.3(12) . 11_565
O46 K2 C7 115.1(10) . 11_565
O63 K2 C7 60.5(10) . 11_565
O53 K2 C7 102.2(11) . 11_565
O15 K2 C7 55.9(11) 4_565 11_565
O2W K2 C7 107.4(14) . 11_565
O28 K2 P6 164.6(6) . 4_565
O19W K2 P6 111.5(9) . 4_565
O33 K2 P6 117.1(6) . 4_565
O1W K2 P6 90.4(11) . 4_565
O59 K2 P6 24.9(5) . 4_565
O46 K2 P6 128.0(6) . 4_565
O63 K2 P6 75.2(6) . 4_565
O53 K2 P6 78.4(5) . 4_565
O15 K2 P6 24.9(5) 4_565 4_565
O2W K2 P6 81.7(11) . 4_565
C7 K2 P6 45.7(11) 11_565 4_565
U3 O64 Na2 150.9(17) . .
U3 O64 K1 105.0(7) . .
Na2 O64 K1 87.1(7) . .
U3 O64 K1 105.0(7) . 10
Na2 O64 K1 87.1(7) . 10
K1 O64 K1 127.4(11) . 10
U4 O63 Na1 152.1(17) . .
U4 O63 K2 104.8(7) . 10
Na1 O63 K2 86.9(7) . 10
U4 O63 K2 104.8(7) . .
Na1 O63 K2 86.9(7) . .
K2 O63 K2 126.9(11) 10 .
O53 O62 U4 74.2(12) . .
O53 O62 U2 73.7(12) . .
U4 O62 U2 126.8(9) . .
O55 O61 U1 74.6(13) . .
O55 O61 U3 73.5(12) . .
U1 O61 U3 127.0(9) . .
P6 O60 U3 144.2(15) . .
P6 O60 K1 100.2(12) . .
U3 O60 K1 94.6(8) . .
P6 O59 U4 143.8(15) 4_565 .
P6 O59 K2 100.4(12) 4_565 .
U4 O59 K2 94.5(8) . .
O4 O58 U9 75.8(17) . .
O4 O58 U10 75.2(17) . .
U9 O58 U10 129.1(13) . .
O41 O57 U1 75.9(13) . .
O41 O57 U5 73.0(13) . .
U1 O57 U5 127.8(10) . .
O37 O56 U2 75.8(13) . .
O37 O56 U6 73.2(13) . .
U2 O56 U6 128.3(10) . .
O61 O55 U3 71.5(12) . .
O61 O55 U1 70.5(12) . .
U3 O55 U1 123.3(9) . .
O61 O55 K1 131.0(15) . .
U3 O55 K1 88.7(7) . .
U1 O55 K1 85.9(6) . .
P8 O54 U8 133.4(14) . .
O62 O53 U4 70.9(12) . .
O62 O53 U2 71.8(12) . .
U4 O53 U2 123.6(9) . .
O62 O53 K2 131.7(14) . .
U4 O53 K2 88.7(7) . .
U2 O53 K2 86.1(6) . .
P7 O52 U7 133.9(14) . .
P3 O51 U1 143.4(15) . .
P5 O50 U6 144.1(16) . .
P4 O49 U2 142.6(15) . .
P5 O48 U5 143.2(16) . .
U2 O46 Na1 149.0(13) . .
U2 O46 K2 105.1(9) . .
Na1 O46 K2 90.5(8) . .
O8 O45 U8 73.6(12) . .
O8 O45 U7 72.4(12) . .
U8 O45 U7 126.7(10) . .
U1 O44 Na2 148.4(13) . .
U1 O44 K1 104.6(10) . .
Na2 O44 K1 90.6(8) . .
U2 O42 Na4 152.1(14) . 3_755
O57 O41 U5 71.1(13) . .
O57 O41 U1 68.1(12) . .
U5 O41 U1 121.8(10) . .
O26 O40 U8 71.9(15) . .
O26 O40 U10 70.0(15) . .
U8 O40 U10 124.0(12) . .
U1 O39 Na4 151.6(14) . .
O29 O38 U9 70.7(15) . .
O29 O38 U7 71.3(15) . .
U9 O38 U7 124.6(12) . .
O56 O37 U6 70.9(13) . .
O56 O37 U2 68.0(13) . .
U6 O37 U2 122.0(10) . .
U7 O36 Na3 145.4(13) . .
P8 O35 U1 143.4(15) . .
P8 O35 K1 118.7(13) . .
U1 O35 K1 94.5(8) . .
U8 O34 Na3 145.3(13) . .
P7 O33 U2 143.9(15) . .
P7 O33 K2 118.6(14) . .
U2 O33 K2 94.2(9) . .
U3 O32 Na5 151(2) . 11_575
P2 O31 U9 146.4(19) . .
P2 O30 U10 145.2(19) 3_655 .
O38 O29 U9 73.4(15) . .
O38 O29 U7 73.2(15) . .
U9 O29 U7 127.6(10) . .
U7 O28 K2 132.8(12) . .
O40 O26 U10 73.8(15) . .
O40 O26 U8 72.2(15) . .
U10 O26 U8 126.6(11) . .
P4 O24 U7 142.7(15) . .
P3 O23 U8 142.9(15) . .
U8 O22 K1 132.7(12) . .
U10 O20 Na3 147.4(14) . .
U6 O19 Na1 145.9(19) . .
U4 O18 Na5 151(2) . .
U5 O16 Na2 146.1(19) . .
P6 O15 K2 91.2(12) . 3_655
P6 O15 K1 91.3(12) . .
K2 O15 K1 177.4(10) 3_655 .
P1 O11 U10 144(2) 3_655 .
P1 O10 U9 143(2) . .
O45 O8 U7 68.9(12) . .
O45 O8 U8 67.5(12) . .
U7 O8 U8 120.4(10) . .
O58 O4 U10 69.0(16) . .
O58 O4 U9 68.4(16) . .
U10 O4 U9 120.7(13) . .
U9 O1 Na3 147.7(14) . .
O2 C1 C10 123(6) . .
O2 C1 P2 107(4) . .
C10 C1 P2 108(4) . .
O2 C1 P1 103(4) . .
C10 C1 P1 103(4) . .
P2 C1 P1 112(4) . .
C8 C2 O9 89(4) . .
C8 C2 P5 113(2) . .
O9 C2 P5 112(2) . .
C8 C2 P5 113(2) . 10
O9 C2 P5 112(2) . 10
P5 C2 P5 116(3) . 10
O3 C3 C7 106(4) . .
O3 C3 P6 109(2) . 10
C7 C3 P6 108(2) . 10
O3 C3 P6 109(2) . .
C7 C3 P6 108(2) . .
P6 C3 P6 116(3) 10 .
O17 C4 C6 107(3) . .
O17 C4 P7 110(3) . .
C6 C4 P7 109(3) . .
O17 C4 P4 110(3) . .
C6 C4 P4 110(3) . .
P7 C4 P4 110(2) . .
O25 C5 C9 107(3) . .
O25 C5 P3 112(3) . .
C9 C5 P3 110(3) . .
O25 C5 P8 109(3) . .
C9 C5 P8 109(3) . .
P3 C5 P8 110(2) . .
C3 C7 K2 106(2) . 3_655
C3 C7 K2 106(2) . 12_655
K2 C7 K2 104.4(18) 3_655 12_655
O19 Na1 O46 77.2(8) . .
O19 Na1 O46 77.2(8) . 10
O46 Na1 O46 119.4(13) . 10
O19 Na1 O19W 146.9(13) . .
O46 Na1 O19W 89.8(12) . .
O46 Na1 O19W 134.7(13) 10 .
O19 Na1 O19W 146.9(13) . 10
O46 Na1 O19W 134.7(13) . 10
O46 Na1 O19W 89.8(12) 10 10
O19W Na1 O19W 48(2) . 10
O19 Na1 O63 119.6(13) . .
O46 Na1 O63 73.5(8) . .
O46 Na1 O63 73.5(8) 10 .
O19W Na1 O63 84.4(13) . .
O19W Na1 O63 84.4(13) 10 .
O19 Na1 K2 127.3(5) . 10
O46 Na1 K2 126.5(9) . 10
O46 Na1 K2 50.2(6) 10 10
O19W Na1 K2 84.9(11) . 10
O19W Na1 K2 47.6(10) 10 10
O63 Na1 K2 53.0(4) . 10
O19 Na1 K2 127.3(5) . .
O46 Na1 K2 50.2(6) . .
O46 Na1 K2 126.5(9) 10 .
O19W Na1 K2 47.6(10) . .
O19W Na1 K2 84.9(11) 10 .
O63 Na1 K2 53.0(4) . .
K2 Na1 K2 91.3(5) 10 .
O19 Na1 U6 14.5(9) . .
O46 Na1 U6 70.8(7) . .
O46 Na1 U6 70.8(7) 10 .
O19W Na1 U6 154.3(11) . .
O19W Na1 U6 154.3(11) 10 .
O63 Na1 U6 105.1(9) . .
K2 Na1 U6 120.0(4) 10 .
K2 Na1 U6 120.0(4) . .
O19 Na1 U2 71.0(6) . .
O46 Na1 U2 13.1(6) . .
O46 Na1 U2 106.3(8) 10 .
O19W Na1 U2 101.2(10) . .
O19W Na1 U2 142.1(12) 10 .
O63 Na1 U2 68.5(5) . .
K2 Na1 U2 120.4(5) 10 .
K2 Na1 U2 57.7(2) . .
U6 Na1 U2 62.2(3) . .
O19 Na1 U2 71.0(6) . 10
O46 Na1 U2 106.3(8) . 10
O46 Na1 U2 13.1(6) 10 10
O19W Na1 U2 142.1(12) . 10
O19W Na1 U2 101.2(10) 10 10
O63 Na1 U2 68.5(5) . 10
K2 Na1 U2 57.7(2) 10 10
K2 Na1 U2 120.4(5) . 10
U6 Na1 U2 62.2(3) . 10
U2 Na1 U2 93.3(4) . 10
O19 Na1 U4 108.1(10) . .
O46 Na1 U4 68.8(7) . .
O46 Na1 U4 68.8(7) 10 .
O19W Na1 U4 94.9(11) . .
O19W Na1 U4 94.9(11) 10 .
O63 Na1 U4 11.5(7) . .
K2 Na1 U4 58.7(3) 10 .
K2 Na1 U4 58.7(3) . .
U6 Na1 U4 93.5(4) . .
U2 Na1 U4 61.7(3) . .
U2 Na1 U4 61.7(3) 10 .
O16 Na2 O44 77.2(8) . 10
O16 Na2 O44 77.2(8) . .
O44 Na2 O44 120.0(13) 10 .
O16 Na2 O18W 147.3(13) . .
O44 Na2 O18W 89.9(11) 10 .
O44 Na2 O18W 134.1(13) . .
O16 Na2 O18W 147.3(13) . 10
O44 Na2 O18W 134.1(13) 10 10
O44 Na2 O18W 89.9(11) . 10
O18W Na2 O18W 47(2) . 10
O16 Na2 O64 120.2(14) . .
O44 Na2 O64 73.9(8) 10 .
O44 Na2 O64 73.9(8) . .
O18W Na2 O64 83.5(13) . .
O18W Na2 O64 83.5(13) 10 .
O16 Na2 K1 127.4(5) . 10
O44 Na2 K1 50.2(6) 10 10
O44 Na2 K1 126.6(9) . 10
O18W Na2 K1 47.6(10) . 10
O18W Na2 K1 84.3(11) 10 10
O64 Na2 K1 52.7(4) . 10
O16 Na2 K1 127.4(5) . .
O44 Na2 K1 126.6(9) 10 .
O44 Na2 K1 50.2(6) . .
O18W Na2 K1 84.3(11) . .
O18W Na2 K1 47.6(10) 10 .
O64 Na2 K1 52.7(4) . .
K1 Na2 K1 91.1(5) 10 .
O16 Na2 U5 14.5(9) . .
O44 Na2 U5 71.0(7) 10 .
O44 Na2 U5 71.0(7) . .
O18W Na2 U5 154.8(10) . .
O18W Na2 U5 154.8(10) 10 .
O64 Na2 U5 105.7(9) . .
K1 Na2 U5 120.1(4) 10 .
K1 Na2 U5 120.1(4) . .
O16 Na2 U1 71.3(6) . 10
O44 Na2 U1 13.3(6) 10 10
O44 Na2 U1 106.7(8) . 10
O18W Na2 U1 101.3(10) . 10
O18W Na2 U1 141.4(11) 10 10
O64 Na2 U1 68.8(6) . 10
K1 Na2 U1 57.7(2) 10 10
K1 Na2 U1 120.3(5) . 10
U5 Na2 U1 62.4(3) . 10
O16 Na2 U1 71.3(6) . .
O44 Na2 U1 106.7(8) 10 .
O44 Na2 U1 13.3(6) . .
O18W Na2 U1 141.4(11) . .
O18W Na2 U1 101.3(10) 10 .
O64 Na2 U1 68.8(6) . .
K1 Na2 U1 120.3(5) 10 .
K1 Na2 U1 57.7(2) . .
U5 Na2 U1 62.4(3) . .
U1 Na2 U1 93.4(4) 10 .
O16 Na2 U3 108.2(10) . .
O44 Na2 U3 69.1(7) 10 .
O44 Na2 U3 69.1(7) . .
O18W Na2 U3 94.5(11) . .
O18W Na2 U3 94.5(11) 10 .
O64 Na2 U3 12.0(7) . .
K1 Na2 U3 58.6(3) 10 .
K1 Na2 U3 58.6(3) . .
U5 Na2 U3 93.7(4) . .
U1 Na2 U3 61.6(3) 10 .
U1 Na2 U3 61.6(3) . .
O13W Na3 O12W 107.2(18) . .
O13W Na3 O36 137.2(15) . .
O12W Na3 O36 73.7(14) . .
O13W Na3 O34 74.2(14) . .
O12W Na3 O34 137.1(15) . .
O36 Na3 O34 77.7(9) . .
O13W Na3 O1 147.3(15) . .
O12W Na3 O1 82.2(14) . .
O36 Na3 O1 75.3(9) . .
O34 Na3 O1 120.4(10) . .
O13W Na3 O20 82.4(14) . .
O12W Na3 O20 147.5(15) . .
O36 Na3 O20 120.5(10) . .
O34 Na3 O20 75.2(9) . .
O1 Na3 O20 74.7(9) . .
O13W Na3 U9 149.9(13) . .
O12W Na3 U9 92.1(13) . .
O36 Na3 U9 69.8(6) . .
O34 Na3 U9 107.3(7) . .
O1 Na3 U9 13.2(6) . .
O20 Na3 U9 69.5(7) . .
O13W Na3 U10 92.4(13) . .
O12W Na3 U10 149.8(13) . .
O36 Na3 U10 107.3(7) . .
O34 Na3 U10 69.7(6) . .
O1 Na3 U10 69.4(7) . .
O20 Na3 U10 13.2(6) . .
U9 Na3 U10 61.7(2) . .
O13W Na3 U7 140.2(13) . .
O12W Na3 U7 86.5(13) . .
O36 Na3 U7 14.4(6) . .
O34 Na3 U7 70.9(7) . .
O1 Na3 U7 70.0(7) . .
O20 Na3 U7 106.2(8) . .
U9 Na3 U7 61.8(2) . .
U10 Na3 U7 93.0(3) . .
O13W Na3 U8 87.0(13) . .
O12W Na3 U8 139.8(13) . .
O36 Na3 U8 70.9(7) . .
O34 Na3 U8 14.3(6) . .
O1 Na3 U8 106.1(8) . .
O20 Na3 U8 69.9(7) . .
U9 Na3 U8 93.0(3) . .
U10 Na3 U8 61.8(2) . .
U7 Na3 U8 61.5(2) . .
O42 Na4 O39 168.9(14) 4_575 .
O42 Na4 O11W 89.9(18) 4_575 .
O39 Na4 O11W 88.9(18) . .
O42 Na4 O15W 84.2(16) 4_575 .
O39 Na4 O15W 84.7(16) . .
O11W Na4 O15W 87(2) . .
O42 Na4 O14W 96.3(19) 4_575 .
O39 Na4 O14W 94.8(19) . .
O11W Na4 O14W 99(2) . .
O15W Na4 O14W 174(2) . .
O42 Na4 O16W 90.0(16) 4_575 .
O39 Na4 O16W 90.2(16) . .
O11W Na4 O16W 175(2) . .
O15W Na4 O16W 88(2) . .
O14W Na4 O16W 86(2) . .
O42 Na4 U2 12.1(6) 4_575 4_575
O39 Na4 U2 160.0(11) . 4_575
O11W Na4 U2 99.6(16) . 4_575
O15W Na4 U2 77.8(14) . 4_575
O14W Na4 U2 101.6(17) . 4_575
O16W Na4 U2 79.6(14) . 4_575
O42 Na4 U1 160.0(11) 4_575 .
O39 Na4 U1 12.2(6) . .
O11W Na4 U1 99.0(16) . .
O15W Na4 U1 78.5(14) . .
O14W Na4 U1 99.9(17) . .
O16W Na4 U1 79.6(14) . .
U2 Na4 U1 148.8(6) 4_575 .
O10W Na5 O10W 77(4) . 9_765
O10W Na5 O18 91.7(15) . .
O10W Na5 O18 91.7(15) 9_765 .
O10W Na5 O32 91.7(15) . 3_755
O10W Na5 O32 91.7(15) 9_765 3_755
O18 Na5 O32 176(2) . 3_755
O10W Na5 Na5 38.7(19) . 9_765
O10W Na5 Na5 38.7(19) 9_765 9_765
O18 Na5 Na5 92(2) . 9_765
O32 Na5 Na5 92(2) 3_755 9_765
O10W Na5 U4 101.5(13) . .
O10W Na5 U4 101.5(13) 9_765 .
O18 Na5 U4 12.6(10) . .
O32 Na5 U4 163.1(19) 3_755 .
Na5 Na5 U4 104.7(17) 9_765 .
O10W Na5 U3 101.5(13) . 3_755
O10W Na5 U3 101.5(13) 9_765 3_755
O18 Na5 U3 163.0(19) . 3_755
O32 Na5 U3 12.7(9) 3_755 3_755
Na5 Na5 U3 104.8(17) 9_765 3_755
U4 Na5 U3 150.4(12) . 3_755
Na1 O19W K2 92.8(14) . .
Na2 O18W K1 92.6(13) . 10
Na5 O10W Na5 103(4) 9_765 .

loop_
_geom_bond_atom_site_label_1
_geom_bond_atom_site_label_2
_geom_bond_distance
_geom_bond_site_symmetry_2
U1 O44 1.79(2) .
U1 O39 1.80(2) .
U1 O57 2.32(2) .
U1 O61 2.35(2) .
U1 O51 2.35(2) .
U1 O35 2.36(2) .
U1 O55 2.40(2) .
U1 O41 2.42(2) .
U2 O46 1.80(2) .
U2 O42 1.80(2) .
U2 O56 2.31(2) .
U2 O49 2.35(2) .
U2 O62 2.37(2) .
U2 O33 2.37(3) .
U2 O53 2.39(2) .
U2 O37 2.41(2) .
U3 O64 1.76(3) .
U3 O32 1.81(3) .
U3 O61 2.35(2) .
U3 O61 2.35(2) 10
U3 O60 2.37(2) 10
U3 O60 2.37(2) .
U3 O55 2.37(2) .
U3 O55 2.37(2) 10
U4 O63 1.75(3) .
U4 O18 1.84(3) .
U4 O62 2.33(2) 10
U4 O62 2.33(2) .
U4 O53 2.37(2) .
U4 O53 2.37(2) 10
U4 O59 2.37(2) .
U4 O59 2.37(2) 10
U5 O16 1.82(4) .
U5 O43 1.84(3) .
U5 O48 2.36(3) 10
U5 O48 2.36(3) .
U5 O57 2.37(2) .
U5 O57 2.37(2) 10
U5 O41 2.39(2) .
U5 O41 2.39(2) 10
U6 O19 1.82(4) .
U6 O47 1.83(3) .
U6 O56 2.37(2) .
U6 O56 2.37(2) 10
U6 O50 2.37(3) .
U6 O50 2.37(3) 10
U6 O37 2.40(2) .
U6 O37 2.40(2) 10
U7 O28 1.78(2) .
U7 O36 1.79(2) .
U7 O45 2.36(2) .
U7 O29 2.36(2) .
U7 O24 2.37(3) .
U7 O38 2.39(3) .
U7 O52 2.41(2) .
U7 O8 2.41(2) .
U8 O22 1.78(2) .
U8 O34 1.78(2) .
U8 O45 2.33(2) .
U8 O26 2.37(2) .
U8 O23 2.38(2) .
U8 O40 2.38(3) .
U8 O54 2.41(2) .
U8 O8 2.42(2) .
U9 O1 1.74(3) .
U9 O5 1.79(3) .
U9 O58 2.32(3) .
U9 O29 2.33(2) .
U9 O31 2.35(3) .
U9 O38 2.36(3) .
U9 O10 2.39(3) .
U9 O4 2.42(3) .
U10 O20 1.74(3) .
U10 O6 1.78(3) .
U10 O58 2.33(3) .
U10 O26 2.33(3) .
U10 O30 2.35(3) .
U10 O40 2.38(3) .
U10 O11 2.39(3) .
U10 O4 2.41(3) .
P8 O35 1.51(3) .
P8 O14 1.51(3) .
P8 O54 1.53(3) .
P8 C5 1.85(4) .
P7 O33 1.50(3) .
P7 O13 1.52(3) .
P7 O52 1.53(3) .
P7 C4 1.84(4) .
P6 O15 1.48(3) .
P6 O59 1.51(3) 3_655
P6 O60 1.51(3) .
P6 C3 1.77(3) .
P5 O50 1.50(3) .
P5 O48 1.53(3) .
P5 O7 1.58(4) .
P5 C2 1.75(3) .
P4 O49 1.52(3) .
P4 O21 1.53(3) .
P4 O24 1.53(3) .
P4 C4 1.85(4) .
P3 O51 1.51(3) .
P3 O23 1.52(3) .
P3 O65 1.52(3) .
P3 C5 1.85(4) .
P2 O31 1.49(3) .
P2 O30 1.51(3) 4_565
P2 O12 1.54(4) .
P2 C1 1.80(7) .
P1 O10 1.47(4) .
P1 O11 1.47(4) 4_565
P1 O27 1.53(5) .
P1 C1 1.83(7) .
K1 O22 2.79(3) .
K1 O35 2.83(3) .
K1 O18W 2.85(4) 10
K1 O3W 2.87(5) .
K1 O60 2.93(3) .
K1 O44 2.96(2) .
K1 O64 3.069(17) .
K1 O55 3.16(2) .
K1 O15 3.17(3) .
K1 O4W 3.32(6) .
K2 O28 2.79(3) .
K2 O19W 2.84(4) .
K2 O33 2.84(3) .
K2 O1W 2.91(6) .
K2 O59 2.92(3) .
K2 O46 2.95(2) .
K2 O63 3.073(17) .
K2 O53 3.16(2) .
K2 O15 3.17(3) 4_565
K2 O2W 3.34(6) .
O64 Na2 2.50(4) .
O64 K1 3.069(17) 10
O63 Na1 2.48(4) .
O63 K2 3.073(17) 10
O62 O53 1.41(3) .
O61 O55 1.42(3) .
O59 P6 1.51(3) 4_565
O58 O4 1.46(4) .
O57 O41 1.47(3) .
O56 O37 1.47(3) .
O46 Na1 2.44(2) .
O45 O8 1.58(3) .
O44 Na2 2.44(2) .
O42 Na4 2.36(3) 3_755
O40 O26 1.47(4) .
O39 Na4 2.38(3) .
O38 O29 1.45(4) .
O36 Na3 2.49(3) .
O34 Na3 2.50(3) .
O32 Na5 2.35(5) 11_575
O30 P2 1.51(3) 3_655
O25 C5 1.46(5) .
O20 Na3 2.52(3) .
O19 Na1 2.42(4) .
O18 Na5 2.32(6) .
O17 C4 1.47(5) .
O16 Na2 2.40(4) .
O15 K2 3.17(3) 3_655
O11 P1 1.47(4) 3_655
O9 C2 1.59(8) .
O3 C3 1.59(7) .
O2 C1 1.65(9) .
O1 Na3 2.51(3) .
C1 C10 1.66(9) .
C2 C8 1.56(8) .
C2 P5 1.75(3) 10
C3 C7 1.58(8) .
C3 P6 1.77(3) 10
C4 C6 1.56(6) .
C5 C9 1.58(6) .
Na1 O46 2.44(2) 10
Na1 O19W 2.45(5) .
Na1 O19W 2.45(5) 10
Na2 O44 2.44(2) 10
Na2 O18W 2.47(4) .
Na2 O18W 2.47(4) 10
Na3 O13W 2.47(5) .
Na3 O12W 2.48(5) .
Na4 O11W 2.38(7) .
Na4 O15W 2.50(6) .
Na4 O14W 2.50(8) .
Na4 O16W 2.75(7) .
Na5 O10W 2.32(6) .
Na5 O10W 2.32(6) 9_765
Na5 O32 2.35(5) 3_755
Na5 Na5 3.62(9) 9_765
O18W K1 2.85(4) 10
O10W Na5 2.32(6) 9_765
